data_7208669
loop_
_publ_author_name
'Laurila, Elina'
'Tatikonda, Rajendhraprasad'
'Oresmaa, Larisa'
'Hirva, Pipsa'
'Haukka, Matti'

_publ_section_title
;
 Metallophilic interactions in stacked dinuclear rhodium
 2,2&#x2032;-biimidazole carbonyl complexes
;
_journal_issue 24
_journal_name_full CrystEngComm
_journal_page_first 8401
_journal_paper_doi 10.1039/c2ce25385b
_journal_volume 14
_journal_year 2012
_chemical_formula_moiety 'C12 H18 N4'
_chemical_formula_sum 'C12 H18 N4'
_chemical_formula_weight 218.30
_chemical_name_systematic
;
?
;
_space_group_IT_number 14
_symmetry_cell_setting monoclinic
_symmetry_space_group_name_Hall '-P 2ybc'
_symmetry_space_group_name_H-M 'P 1 21/c 1'
_atom_sites_solution_hydrogens geom
_atom_sites_solution_primary direct
_atom_sites_solution_secondary difmap
_audit_creation_method SHELXL-97
_cell_angle_alpha 90.00
_cell_angle_beta 106.731(2)
_cell_angle_gamma 90.00
_cell_formula_units_Z 8
_cell_length_a 13.3579(5)
_cell_length_b 9.9265(4)
_cell_length_c 18.7600(7)
_cell_measurement_reflns_used 7893
_cell_measurement_temperature 100(2)
_cell_measurement_theta_max 30.55
_cell_measurement_theta_min 2.60
_cell_volume 2382.22(16)
_computing_cell_refinement 'SAINT (Bruker AXS, 2009)'
_computing_data_collection 'APEX2 (Bruker AXS, 2010)'
_computing_data_reduction 'SAINT (Bruker AXS, 2009)'
_computing_molecular_graphics 'Diamond v.3.2g (Brandenburg, 2011)'
_computing_publication_material 'SHELXL-97 (Sheldrick, 2008)'
_computing_structure_refinement 'SHELXL-97 (Sheldrick, 2008)'
_computing_structure_solution 'SHELXS-97 (Sheldrick, 2008)'
_diffrn_ambient_temperature 100(2)
_diffrn_detector_area_resol_mean 16
_diffrn_measured_fraction_theta_full 1.000
_diffrn_measured_fraction_theta_max 1.000
_diffrn_measurement_device '62mm x 62mm CCD camera on \k-goniostat'
_diffrn_measurement_device_type 'Bruker KAPPA APEX II DUO CCD'
_diffrn_measurement_method '\f scans and \w scans with \k offset'
_diffrn_radiation_monochromator 'curved graphite crystal'
_diffrn_radiation_source 'fine-focus sealed tube'
_diffrn_radiation_type MoK\a
_diffrn_radiation_wavelength 0.71073
_diffrn_reflns_av_R_equivalents 0.0256
_diffrn_reflns_av_sigmaI/netI 0.0236
_diffrn_reflns_limit_h_max 17
_diffrn_reflns_limit_h_min -13
_diffrn_reflns_limit_k_max 12
_diffrn_reflns_limit_k_min -12
_diffrn_reflns_limit_l_max 18
_diffrn_reflns_limit_l_min -24
_diffrn_reflns_number 22744
_diffrn_reflns_theta_full 27.49
_diffrn_reflns_theta_max 27.49
_diffrn_reflns_theta_min 1.59
_exptl_absorpt_coefficient_mu 0.076
_exptl_absorpt_correction_T_max 0.9841
_exptl_absorpt_correction_T_min 0.9760
_exptl_absorpt_correction_type multi-scan
_exptl_absorpt_process_details 'SADABS (Sheldrick, 2008)'
_exptl_crystal_colour colourless
_exptl_crystal_density_diffrn 1.217
_exptl_crystal_density_method 'not measured'
_exptl_crystal_description block
_exptl_crystal_F_000 944
_exptl_crystal_size_max 0.32
_exptl_crystal_size_mid 0.22
_exptl_crystal_size_min 0.21
_refine_diff_density_max 0.276
_refine_diff_density_min -0.226
_refine_diff_density_rms 0.041
_refine_ls_extinction_method none
_refine_ls_goodness_of_fit_ref 1.020
_refine_ls_hydrogen_treatment constr
_refine_ls_matrix_type full
_refine_ls_number_parameters 293
_refine_ls_number_reflns 5482
_refine_ls_number_restraints 0
_refine_ls_restrained_S_all 1.020
_refine_ls_R_factor_all 0.0528
_refine_ls_R_factor_gt 0.0389
_refine_ls_shift/su_max 0.000
_refine_ls_shift/su_mean 0.000
_refine_ls_structure_factor_coef Fsqd
_refine_ls_weighting_details 'calc w=1/[\s^2^(Fo^2^)+(0.0526P)^2^+0.6878P] where P=(Fo^2^+2Fc^2^)/3'
_refine_ls_weighting_scheme calc
_refine_ls_wR_factor_gt 0.0957
_refine_ls_wR_factor_ref 0.1041
_reflns_number_gt 4408
_reflns_number_total 5482
_reflns_threshold_expression >2sigma(I)
_cod_data_source_file c2ce25385b.txt
_cod_data_source_block Pr2bim
_cod_original_sg_symbol_H-M 'P 21/c'
_cod_database_code 7208669

loop_
_symmetry_equiv_pos_as_xyz
'x, y, z'
'-x, y+1/2, -z+1/2'
'-x, -y, -z'
'x, -y-1/2, z-1/2'

loop_
_atom_site_label
_atom_site_type_symbol
_atom_site_fract_x
_atom_site_fract_y
_atom_site_fract_z
_atom_site_U_iso_or_equiv
_atom_site_adp_type
_atom_site_occupancy
_atom_site_symmetry_multiplicity
_atom_site_calc_flag
_atom_site_refinement_flags
N1 N 0.27189(7) 1.00225(10) 0.06623(5) 0.0168(2) Uani 1 1 d .
N2 N 0.33308(7) 0.98548(10) 0.18961(5) 0.0175(2) Uani 1 1 d .
N3 N 0.48224(7) 0.77035(10) 0.17656(5) 0.0179(2) Uani 1 1 d .
N4 N 0.41472(8) 0.77705(10) 0.05327(5) 0.0206(2) Uani 1 1 d .
N5 N 0.01547(7) 0.72819(10) 0.16875(5) 0.0179(2) Uani 1 1 d .
N6 N -0.05553(8) 0.73973(10) 0.04580(5) 0.0203(2) Uani 1 1 d .
N7 N -0.18624(7) 0.49367(10) 0.05770(5) 0.0179(2) Uani 1 1 d .
N8 N -0.17363(7) 0.56676(10) 0.17235(5) 0.0187(2) Uani 1 1 d .
C1 C 0.25035(9) 0.98307(12) -0.01435(6) 0.0194(2) Uani 1 1 d .
H1A H 0.1752 1.0003 -0.0386 0.023 Uiso 1 1 calc R
H1B H 0.2647 0.8881 -0.0241 0.023 Uiso 1 1 calc R
C2 C 0.31448(10) 1.07390(14) -0.04908(7) 0.0274(3) Uani 1 1 d .
H2A H 0.3894 1.0500 -0.0296 0.033 Uiso 1 1 calc R
H2B H 0.3060 1.1687 -0.0356 0.033 Uiso 1 1 calc R
C3 C 0.27946(12) 1.05896(16) -0.13369(7) 0.0359(3) Uani 1 1 d .
H3A H 0.2863 0.9646 -0.1469 0.054 Uiso 1 1 calc R
H3B H 0.3233 1.1156 -0.1553 0.054 Uiso 1 1 calc R
H3C H 0.2063 1.0871 -0.1531 0.054 Uiso 1 1 calc R
C4 C 0.22036(9) 1.09671(11) 0.09609(6) 0.0184(2) Uani 1 1 d .
H4 H 0.1685 1.1581 0.0695 0.022 Uiso 1 1 calc R
C5 C 0.25832(9) 1.08491(11) 0.17124(6) 0.0183(2) Uani 1 1 d .
H5 H 0.2363 1.1379 0.2062 0.022 Uiso 1 1 calc R
C6 C 0.34008(8) 0.93750(11) 0.12497(6) 0.0162(2) Uani 1 1 d .
C7 C 0.41075(8) 0.82979(11) 0.11745(6) 0.0164(2) Uani 1 1 d .
C8 C 0.53239(9) 0.67356(12) 0.14737(7) 0.0211(2) Uani 1 1 d .
H8 H 0.5855 0.6140 0.1743 0.025 Uiso 1 1 calc R
C9 C 0.49101(9) 0.67961(12) 0.07226(7) 0.0217(3) Uani 1 1 d .
H9 H 0.5118 0.6243 0.0377 0.026 Uiso 1 1 calc R
C10 C 0.50816(9) 0.79831(12) 0.25669(6) 0.0193(2) Uani 1 1 d .
H10A H 0.4954 0.8949 0.2640 0.023 Uiso 1 1 calc R
H10B H 0.5835 0.7806 0.2798 0.023 Uiso 1 1 calc R
C11 C 0.44522(9) 0.71420(12) 0.29602(7) 0.0218(3) Uani 1 1 d .
H11A H 0.4536 0.6174 0.2863 0.026 Uiso 1 1 calc R
H11B H 0.3702 0.7373 0.2766 0.026 Uiso 1 1 calc R
C12 C 0.48284(10) 0.74114(14) 0.37967(7) 0.0277(3) Uani 1 1 d .
H12A H 0.5564 0.7150 0.3991 0.041 Uiso 1 1 calc R
H12B H 0.4408 0.6885 0.4046 0.041 Uiso 1 1 calc R
H12C H 0.4755 0.8373 0.3890 0.041 Uiso 1 1 calc R
C13 C 0.03949(9) 0.68696(11) 0.24684(6) 0.0192(2) Uani 1 1 d .
H13A H 0.1162 0.6881 0.2693 0.023 Uiso 1 1 calc R
H13B H 0.0152 0.5933 0.2491 0.023 Uiso 1 1 calc R
C14 C -0.01084(9) 0.77694(12) 0.29220(6) 0.0205(2) Uani 1 1 d .
H14A H -0.0875 0.7779 0.2694 0.025 Uiso 1 1 calc R
H14B H 0.0152 0.8702 0.2919 0.025 Uiso 1 1 calc R
C15 C 0.01411(10) 0.72682(13) 0.37208(7) 0.0241(3) Uani 1 1 d .
H15A H -0.0123 0.6348 0.3724 0.036 Uiso 1 1 calc R
H15B H -0.0193 0.7858 0.4004 0.036 Uiso 1 1 calc R
H15C H 0.0900 0.7276 0.3949 0.036 Uiso 1 1 calc R
C16 C 0.07006(9) 0.82426(12) 0.14261(7) 0.0219(3) Uani 1 1 d .
H16 H 0.1271 0.8766 0.1712 0.026 Uiso 1 1 calc R
C17 C 0.02610(9) 0.82948(12) 0.06768(7) 0.0221(3) Uani 1 1 d .
H17 H 0.0486 0.8872 0.0349 0.027 Uiso 1 1 calc R
C18 C -0.06023(8) 0.68045(11) 0.10829(6) 0.0167(2) Uani 1 1 d .
C19 C -0.13831(8) 0.58113(11) 0.11354(6) 0.0168(2) Uani 1 1 d .
C20 C -0.25603(9) 0.42019(12) 0.08323(6) 0.0195(2) Uani 1 1 d .
H20 H -0.3015 0.3514 0.0572 0.023 Uiso 1 1 calc R
C21 C -0.24692(9) 0.46561(12) 0.15321(6) 0.0192(2) Uani 1 1 d .
H21 H -0.2858 0.4321 0.1846 0.023 Uiso 1 1 calc R
C22 C -0.16600(9) 0.47068(12) -0.01422(6) 0.0206(2) Uani 1 1 d .
H22A H -0.1594 0.3726 -0.0214 0.025 Uiso 1 1 calc R
H22B H -0.0986 0.5133 -0.0134 0.025 Uiso 1 1 calc R
C23 C -0.25138(9) 0.52657(12) -0.07948(6) 0.0215(3) Uani 1 1 d .
H23A H -0.2571 0.6251 -0.0735 0.026 Uiso 1 1 calc R
H23B H -0.3192 0.4853 -0.0804 0.026 Uiso 1 1 calc R
C24 C -0.22743(10) 0.49733(15) -0.15266(7) 0.0294(3) Uani 1 1 d .
H24A H -0.1592 0.5355 -0.1511 0.044 Uiso 1 1 calc R
H24B H -0.2815 0.5380 -0.1938 0.044 Uiso 1 1 calc R
H24C H -0.2262 0.3997 -0.1601 0.044 Uiso 1 1 calc R

loop_
_atom_site_aniso_label
_atom_site_aniso_U_11
_atom_site_aniso_U_22
_atom_site_aniso_U_33
_atom_site_aniso_U_23
_atom_site_aniso_U_13
_atom_site_aniso_U_12
N1 0.0180(4) 0.0159(4) 0.0151(5) 0.0007(4) 0.0025(4) -0.0003(4)
N2 0.0180(4) 0.0180(5) 0.0162(5) 0.0005(4) 0.0043(4) 0.0005(4)
N3 0.0189(5) 0.0183(5) 0.0156(5) 0.0007(4) 0.0037(4) 0.0021(4)
N4 0.0240(5) 0.0201(5) 0.0173(5) -0.0009(4) 0.0054(4) 0.0014(4)
N5 0.0193(5) 0.0160(5) 0.0174(5) 0.0005(4) 0.0033(4) -0.0002(4)
N6 0.0213(5) 0.0209(5) 0.0189(5) 0.0030(4) 0.0060(4) 0.0017(4)
N7 0.0178(4) 0.0183(5) 0.0170(5) -0.0024(4) 0.0041(4) 0.0007(4)
N8 0.0199(5) 0.0185(5) 0.0173(5) -0.0006(4) 0.0047(4) 0.0000(4)
C1 0.0213(5) 0.0201(6) 0.0138(5) -0.0001(4) 0.0003(4) 0.0002(4)
C2 0.0327(7) 0.0312(7) 0.0184(6) -0.0026(5) 0.0076(5) -0.0094(6)
C3 0.0481(9) 0.0406(8) 0.0193(7) -0.0008(6) 0.0104(6) -0.0120(7)
C4 0.0170(5) 0.0161(5) 0.0214(6) 0.0010(4) 0.0045(4) 0.0000(4)
C5 0.0187(5) 0.0170(5) 0.0196(6) 0.0002(4) 0.0060(4) -0.0003(4)
C6 0.0165(5) 0.0161(5) 0.0149(5) 0.0010(4) 0.0028(4) -0.0024(4)
C7 0.0171(5) 0.0164(5) 0.0148(5) 0.0010(4) 0.0031(4) -0.0016(4)
C8 0.0217(6) 0.0200(6) 0.0216(6) 0.0000(5) 0.0061(5) 0.0036(5)
C9 0.0248(6) 0.0203(6) 0.0206(6) -0.0016(5) 0.0076(5) 0.0023(5)
C10 0.0199(5) 0.0210(6) 0.0145(5) -0.0001(4) 0.0008(4) 0.0020(4)
C11 0.0252(6) 0.0211(6) 0.0190(6) 0.0008(5) 0.0060(5) 0.0027(5)
C12 0.0323(7) 0.0330(7) 0.0174(6) 0.0032(5) 0.0068(5) 0.0043(6)
C13 0.0212(5) 0.0178(5) 0.0155(5) 0.0014(4) 0.0005(4) -0.0005(4)
C14 0.0244(6) 0.0168(5) 0.0183(6) -0.0007(4) 0.0032(5) -0.0015(5)
C15 0.0262(6) 0.0251(6) 0.0199(6) -0.0002(5) 0.0046(5) -0.0041(5)
C16 0.0211(6) 0.0192(6) 0.0249(6) 0.0013(5) 0.0057(5) -0.0030(5)
C17 0.0232(6) 0.0202(6) 0.0239(6) 0.0037(5) 0.0081(5) -0.0002(5)
C18 0.0175(5) 0.0162(5) 0.0155(5) -0.0001(4) 0.0032(4) 0.0031(4)
C19 0.0168(5) 0.0164(5) 0.0157(5) -0.0007(4) 0.0022(4) 0.0025(4)
C20 0.0174(5) 0.0175(5) 0.0227(6) -0.0019(4) 0.0041(4) -0.0002(4)
C21 0.0184(5) 0.0184(6) 0.0211(6) 0.0002(4) 0.0063(4) -0.0004(4)
C22 0.0217(6) 0.0239(6) 0.0163(6) -0.0043(5) 0.0055(4) 0.0023(5)
C23 0.0232(6) 0.0209(6) 0.0195(6) 0.0014(5) 0.0048(5) 0.0003(5)
C24 0.0319(7) 0.0360(7) 0.0188(6) -0.0013(5) 0.0047(5) 0.0008(6)

loop_
_atom_type_symbol
_atom_type_description
_atom_type_scat_dispersion_real
_atom_type_scat_dispersion_imag
_atom_type_scat_source
C C 0.0033 0.0016 'International Tables Vol C Tables 4.2.6.8 and 6.1.1.4'
H H 0.0000 0.0000 'International Tables Vol C Tables 4.2.6.8 and 6.1.1.4'
N N 0.0061 0.0033 'International Tables Vol C Tables 4.2.6.8 and 6.1.1.4'

loop_
_geom_angle_atom_site_label_1
_geom_angle_atom_site_label_2
_geom_angle_atom_site_label_3
_geom_angle
C6 N1 C4 106.69(9)
C6 N1 C1 130.92(10)
C4 N1 C1 122.39(9)
C6 N2 C5 105.37(9)
C7 N3 C8 106.55(9)
C7 N3 C10 130.58(10)
C8 N3 C10 122.85(10)
C7 N4 C9 105.21(10)
C18 N5 C16 106.62(9)
C18 N5 C13 128.97(10)
C16 N5 C13 124.40(10)
C18 N6 C17 104.95(10)
C19 N7 C20 106.54(9)
C19 N7 C22 129.22(10)
C20 N7 C22 124.11(10)
C19 N8 C21 104.96(9)
N1 C1 C2 113.49(9)
N1 C1 H1A 108.9
C2 C1 H1A 108.9
N1 C1 H1B 108.9
C2 C1 H1B 108.9
H1A C1 H1B 107.7
C1 C2 C3 110.33(10)
C1 C2 H2A 109.6
C3 C2 H2A 109.6
C1 C2 H2B 109.6
C3 C2 H2B 109.6
H2A C2 H2B 108.1
C2 C3 H3A 109.5
C2 C3 H3B 109.5
H3A C3 H3B 109.5
C2 C3 H3C 109.5
H3A C3 H3C 109.5
H3B C3 H3C 109.5
C5 C4 N1 106.43(10)
C5 C4 H4 126.8
N1 C4 H4 126.8
C4 C5 N2 110.42(10)
C4 C5 H5 124.8
N2 C5 H5 124.8
N2 C6 N1 111.09(10)
N2 C6 C7 124.56(10)
N1 C6 C7 124.35(10)
N4 C7 N3 111.31(10)
N4 C7 C6 124.90(10)
N3 C7 C6 123.79(10)
C9 C8 N3 106.46(10)
C9 C8 H8 126.8
N3 C8 H8 126.8
C8 C9 N4 110.47(10)
C8 C9 H9 124.8
N4 C9 H9 124.8
N3 C10 C11 113.15(9)
N3 C10 H10A 108.9
C11 C10 H10A 108.9
N3 C10 H10B 108.9
C11 C10 H10B 108.9
H10A C10 H10B 107.8
C10 C11 C12 109.79(10)
C10 C11 H11A 109.7
C12 C11 H11A 109.7
C10 C11 H11B 109.7
C12 C11 H11B 109.7
H11A C11 H11B 108.2
C11 C12 H12A 109.5
C11 C12 H12B 109.5
H12A C12 H12B 109.5
C11 C12 H12C 109.5
H12A C12 H12C 109.5
H12B C12 H12C 109.5
N5 C13 C14 113.05(9)
N5 C13 H13A 109.0
C14 C13 H13A 109.0
N5 C13 H13B 109.0
C14 C13 H13B 109.0
H13A C13 H13B 107.8
C13 C14 C15 110.67(10)
C13 C14 H14A 109.5
C15 C14 H14A 109.5
C13 C14 H14B 109.5
C15 C14 H14B 109.5
H14A C14 H14B 108.1
C14 C15 H15A 109.5
C14 C15 H15B 109.5
H15A C15 H15B 109.5
C14 C15 H15C 109.5
H15A C15 H15C 109.5
H15B C15 H15C 109.5
C17 C16 N5 106.25(10)
C17 C16 H16 126.9
N5 C16 H16 126.9
C16 C17 N6 110.68(10)
C16 C17 H17 124.7
N6 C17 H17 124.7
N6 C18 N5 111.49(10)
N6 C18 C19 125.09(10)
N5 C18 C19 123.37(10)
N8 C19 N7 111.60(10)
N8 C19 C18 124.13(10)
N7 C19 C18 124.25(10)
C21 C20 N7 106.22(10)
C21 C20 H20 126.9
N7 C20 H20 126.9
C20 C21 N8 110.67(10)
C20 C21 H21 124.7
N8 C21 H21 124.7
N7 C22 C23 112.96(9)
N7 C22 H22A 109.0
C23 C22 H22A 109.0
N7 C22 H22B 109.0
C23 C22 H22B 109.0
H22A C22 H22B 107.8
C22 C23 C24 110.67(10)
C22 C23 H23A 109.5
C24 C23 H23A 109.5
C22 C23 H23B 109.5
C24 C23 H23B 109.5
H23A C23 H23B 108.1
C23 C24 H24A 109.5
C23 C24 H24B 109.5
H24A C24 H24B 109.5
C23 C24 H24C 109.5
H24A C24 H24C 109.5
H24B C24 H24C 109.5

loop_
_geom_bond_atom_site_label_1
_geom_bond_atom_site_label_2
_geom_bond_distance
_geom_bond_publ_flag
N1 C6 1.3709(14) ?
N1 C4 1.3743(15) ?
N1 C1 1.4676(14) yes
N2 C6 1.3308(14) ?
N2 C5 1.3755(14) ?
N3 C7 1.3711(14) ?
N3 C8 1.3723(15) ?
N3 C10 1.4687(14) yes
N4 C7 1.3279(14) ?
N4 C9 1.3755(15) ?
N5 C18 1.3686(14) ?
N5 C16 1.3739(15) ?
N5 C13 1.4648(14) yes
N6 C18 1.3293(15) ?
N6 C17 1.3761(15) ?
N7 C19 1.3692(14) ?
N7 C20 1.3737(15) ?
N7 C22 1.4684(14) yes
N8 C19 1.3266(14) ?
N8 C21 1.3759(15) ?
C1 C2 1.5141(17) ?
C1 H1A 0.9900 ?
C1 H1B 0.9900 ?
C2 C3 1.5273(17) ?
C2 H2A 0.9900 ?
C2 H2B 0.9900 ?
C3 H3A 0.9800 ?
C3 H3B 0.9800 ?
C3 H3C 0.9800 ?
C4 C5 1.3591(16) ?
C4 H4 0.9500 ?
C5 H5 0.9500 ?
C6 C7 1.4597(16) ?
C8 C9 1.3586(17) ?
C8 H8 0.9500 ?
C9 H9 0.9500 ?
C10 C11 1.5183(16) ?
C10 H10A 0.9900 ?
C10 H10B 0.9900 ?
C11 C12 1.5272(16) ?
C11 H11A 0.9900 ?
C11 H11B 0.9900 ?
C12 H12A 0.9800 ?
C12 H12B 0.9800 ?
C12 H12C 0.9800 ?
C13 C14 1.5178(16) ?
C13 H13A 0.9900 ?
C13 H13B 0.9900 ?
C14 C15 1.5221(16) ?
C14 H14A 0.9900 ?
C14 H14B 0.9900 ?
C15 H15A 0.9800 ?
C15 H15B 0.9800 ?
C15 H15C 0.9800 ?
C16 C17 1.3594(17) ?
C16 H16 0.9500 ?
C17 H17 0.9500 ?
C18 C19 1.4590(16) ?
C20 C21 1.3600(16) ?
C20 H20 0.9500 ?
C21 H21 0.9500 ?
C22 C23 1.5176(16) ?
C22 H22A 0.9900 ?
C22 H22B 0.9900 ?
C23 C24 1.5245(17) ?
C23 H23A 0.9900 ?
C23 H23B 0.9900 ?
C24 H24A 0.9800 ?
C24 H24B 0.9800 ?
C24 H24C 0.9800 ?
